data_1503870
loop_
_publ_author_name
'Buchner, Kay M.'
'Clark, Timothy B.'
'Loy, Janice M. N.'
'Nguyen, Thong X.'
'Woerpel, K. A.'

_publ_section_title
;
 Alkylidenesilacyclopropanes derived from allenes: applications to the
 selective synthesis of triols and homoallylic alcohols.
;
_journal_issue 10
_journal_name_full 'Organic letters'
_journal_page_first 2173
_journal_page_last 2175
_journal_paper_doi 10.1021/ol900456v
_journal_volume 11
_journal_year 2009
_chemical_absolute_configuration syn
_chemical_formula_sum 'C23 H35 N O2'
_chemical_formula_weight 357.52
_chemical_name_systematic ?
_space_group_IT_number 4
_symmetry_cell_setting monoclinic
_symmetry_space_group_name_Hall 'P 2yb'
_symmetry_space_group_name_H-M 'P 1 21 1'
_atom_sites_solution_hydrogens mixed
_atom_sites_solution_primary direct
_atom_sites_solution_secondary difmap
_audit_creation_method SHELXTL
_cell_angle_alpha 90.00
_cell_angle_beta 100.7230(4)
_cell_angle_gamma 90.00
_cell_formula_units_Z 2
_cell_length_a 5.2823(2)
_cell_length_b 15.4651(6)
_cell_length_c 13.0625(5)
_cell_measurement_reflns_used 9896
_cell_measurement_temperature 103(2)
_cell_measurement_theta_max 28.30
_cell_measurement_theta_min 2.63
_cell_volume 1048.46(7)
_computing_cell_refinement 'Bruker SMART APEX2/SAINT'
_computing_data_collection 'Bruker SMART APEX2'
_computing_data_reduction 'Bruker SAINT'
_computing_molecular_graphics 'Bruker SHELXTL'
_computing_publication_material 'Bruker SHELXTL'
_computing_structure_refinement 'Bruker SHELXTL'
_computing_structure_solution 'Bruker SHELXTL'
_diffrn_ambient_temperature 103(2)
_diffrn_measured_fraction_theta_full 0.982
_diffrn_measured_fraction_theta_max 0.982
_diffrn_measurement_device_type 'Bruker SMART APEX II CCD'
_diffrn_measurement_method 'phi and omega'
_diffrn_radiation_monochromator graphite
_diffrn_radiation_source 'fine-focus sealed tube'
_diffrn_radiation_type MoK\a
_diffrn_radiation_wavelength 0.71073
_diffrn_reflns_av_R_equivalents 0.0171
_diffrn_reflns_av_sigmaI/netI 0.0214
_diffrn_reflns_limit_h_max 7
_diffrn_reflns_limit_h_min -6
_diffrn_reflns_limit_k_max 20
_diffrn_reflns_limit_k_min -20
_diffrn_reflns_limit_l_max 17
_diffrn_reflns_limit_l_min -17
_diffrn_reflns_number 12542
_diffrn_reflns_theta_full 28.30
_diffrn_reflns_theta_max 28.30
_diffrn_reflns_theta_min 1.59
_exptl_absorpt_coefficient_mu 0.071
_exptl_absorpt_correction_T_max 0.9914
_exptl_absorpt_correction_T_min 0.9772
_exptl_absorpt_correction_type multi-scan
_exptl_absorpt_process_details 'Bruker SADABS'
_exptl_crystal_colour colourless
_exptl_crystal_density_diffrn 1.132
_exptl_crystal_density_meas ?
_exptl_crystal_density_method 'not measured'
_exptl_crystal_description prism
_exptl_crystal_F_000 392
_exptl_crystal_size_max 0.33
_exptl_crystal_size_mid 0.16
_exptl_crystal_size_min 0.12
_refine_diff_density_max 0.227
_refine_diff_density_min -0.184
_refine_diff_density_rms 0.034
_refine_ls_extinction_method none
_refine_ls_goodness_of_fit_ref 1.045
_refine_ls_hydrogen_treatment mixed
_refine_ls_matrix_type full
_refine_ls_number_parameters 360
_refine_ls_number_reflns 4982
_refine_ls_number_restraints 1
_refine_ls_restrained_S_all 1.045
_refine_ls_R_factor_all 0.0319
_refine_ls_R_factor_gt 0.0303
_refine_ls_shift/su_max 0.001
_refine_ls_shift/su_mean 0.000
_refine_ls_structure_factor_coef Fsqd
_refine_ls_weighting_details 'calc w=1/[\s^2^(Fo^2^)+(0.0513P)^2^+0.0911P] where P=(Fo^2^+2Fc^2^)/3'
_refine_ls_weighting_scheme calc
_refine_ls_wR_factor_gt 0.0786
_refine_ls_wR_factor_ref 0.0798
_reflns_number_gt 4780
_reflns_number_total 4982
_reflns_threshold_expression >2sigma(I)
_cod_data_source_file ol900456v_si_001.cif
_cod_data_source_block kaw132
_cod_depositor_comments
;
The following automatic conversions were performed:

'_symmetry_cell_setting' value 'Monoclinic' changed to 'monoclinic'
according to /home/saulius/struct/CIF-dictionaries/cif_core.dic
dictionary named 'cif_core.dic' version 2.4.2 from 2011-04-26.

Automatic conversion script
Id: cif_fix_values 1715 2011-07-08 13:25:40Z adriana 

The following automatic conversions were performed:

'_exptl_crystal_density_meas' value 'n/a' was changed to '?' - the
value is perceived as not measured.

Automatic conversion script
Id: cif_fix_values 3008 2015-01-20 13:52:24Z robertas 

The following automatic conversions were performed:

'_atom_sites_solution_hydrogens' value 'diffmap & geom' was changed
to 'mixed'.

Automatic conversion script
Id: cif_fix_values 6452 2018-10-05 10:23:21Z andrius 
;
_cod_original_sg_symbol_H-M P2(1)
_cod_database_code 1503870

loop_
_symmetry_equiv_pos_as_xyz
'x, y, z'
'-x, y+1/2, -z'

loop_
_atom_site_label
_atom_site_type_symbol
_atom_site_fract_x
_atom_site_fract_y
_atom_site_fract_z
_atom_site_U_iso_or_equiv
_atom_site_adp_type
_atom_site_occupancy
_atom_site_symmetry_multiplicity
_atom_site_calc_flag
_atom_site_refinement_flags
O1 O 0.59091(14) 0.82223(5) 0.23765(6) 0.01454(16) Uani 1 1 d .
O2 O 0.93932(14) 0.81254(6) 0.36975(6) 0.01881(17) Uani 1 1 d .
N1 N 0.52984(18) 0.80036(6) 0.39980(7) 0.01480(18) Uani 1 1 d .
C1 C 0.5308(2) 0.92703(9) -0.14847(9) 0.0247(3) Uani 1 1 d .
H1A H 0.4651 0.9760 -0.1932 0.037 Uiso 1 1 calc R
H1B H 0.5348 0.8752 -0.1914 0.037 Uiso 1 1 calc R
H1C H 0.7054 0.9401 -0.1113 0.037 Uiso 1 1 calc R
C2 C 0.3584(2) 0.91141(7) -0.07133(9) 0.0178(2) Uani 1 1 d .
C3 C 0.4255(2) 0.90557(7) 0.03189(8) 0.0144(2) Uani 1 1 d .
C4 C 0.6930(2) 0.91101(7) 0.09778(8) 0.0123(2) Uani 1 1 d .
C5 C 0.75774(19) 0.82641(7) 0.15991(8) 0.01271(19) Uani 1 1 d .
C6 C 0.7068(2) 0.81212(7) 0.33859(8) 0.0138(2) Uani 1 1 d .
C7 C 0.6085(2) 0.80378(7) 0.51344(8) 0.0144(2) Uani 1 1 d .
H7A H 0.7802 0.7749 0.5326 0.017 Uiso 1 1 calc R
C8 C 0.4161(2) 0.75358(7) 0.56452(9) 0.0175(2) Uani 1 1 d .
C9 C 0.7237(2) 0.99185(7) 0.16923(8) 0.0135(2) Uani 1 1 d .
C10 C 0.6532(2) 1.07491(7) 0.10609(9) 0.0176(2) Uani 1 1 d .
C11 C 0.6766(2) 1.15529(8) 0.17607(10) 0.0210(2) Uani 1 1 d .
C12 C 0.9446(2) 1.16324(8) 0.24351(9) 0.0179(2) Uani 1 1 d .
C13 C 1.0204(2) 1.08055(8) 0.30499(9) 0.0195(2) Uani 1 1 d .
C14 C 0.9967(2) 1.00146(7) 0.23324(9) 0.0175(2) Uani 1 1 d .
C15 C 0.7170(2) 0.74310(7) 0.09602(8) 0.0145(2) Uani 1 1 d .
C16 C 0.8860(2) 0.74177(8) 0.01304(10) 0.0200(2) Uani 1 1 d .
C17 C 0.7762(3) 0.66385(8) 0.16587(10) 0.0261(3) Uani 1 1 d .
C18 C 0.6364(2) 0.89647(7) 0.55321(8) 0.0149(2) Uani 1 1 d .
C19 C 0.8588(2) 0.92223(8) 0.62105(9) 0.0195(2) Uani 1 1 d .
C20 C 0.8830(2) 1.00640(8) 0.65957(10) 0.0234(3) Uani 1 1 d .
C21 C 0.6847(2) 1.06538(8) 0.63108(10) 0.0217(2) Uani 1 1 d .
C22 C 0.4601(2) 1.03968(8) 0.56404(10) 0.0209(2) Uani 1 1 d .
C23 C 0.4372(2) 0.95577(8) 0.52553(9) 0.0192(2) Uani 1 1 d .
H1 H 0.380(3) 0.8075(10) 0.3749(11) 0.016(3) Uiso 1 1 d .
H2 H 0.180(3) 0.9038(11) -0.1025(12) 0.027(4) Uiso 1 1 d .
H3 H 0.293(3) 0.8946(9) 0.0721(10) 0.014(3) Uiso 1 1 d .
H4 H 0.818(3) 0.9166(9) 0.0516(11) 0.014(3) Uiso 1 1 d .
H5 H 0.931(3) 0.8259(9) 0.1957(10) 0.012(3) Uiso 1 1 d .
H8A H 0.468(3) 0.7563(9) 0.6395(11) 0.014(3) Uiso 1 1 d .
H8B H 0.242(3) 0.7812(10) 0.5478(12) 0.026(4) Uiso 1 1 d .
H8C H 0.407(3) 0.6936(11) 0.5428(12) 0.022(4) Uiso 1 1 d .
H9 H 0.602(3) 0.9842(10) 0.2167(12) 0.017(3) Uiso 1 1 d .
H10A H 0.483(3) 1.0718(11) 0.0651(12) 0.024(4) Uiso 1 1 d .
H10B H 0.772(3) 1.0804(11) 0.0534(12) 0.028(4) Uiso 1 1 d .
H11A H 0.550(3) 1.1509(11) 0.2222(13) 0.029(4) Uiso 1 1 d .
H11B H 0.637(3) 1.2063(11) 0.1345(13) 0.027(4) Uiso 1 1 d .
H12A H 0.949(3) 1.2135(10) 0.2919(12) 0.017(3) Uiso 1 1 d .
H12B H 1.072(3) 1.1750(11) 0.2027(14) 0.029(4) Uiso 1 1 d .
H13A H 0.912(3) 1.0721(11) 0.3581(12) 0.024(4) Uiso 1 1 d .
H13B H 1.196(3) 1.0847(12) 0.3444(14) 0.034(4) Uiso 1 1 d .
H14A H 1.115(3) 1.0090(10) 0.1808(13) 0.028(4) Uiso 1 1 d .
H14B H 1.047(3) 0.9467(11) 0.2751(13) 0.026(4) Uiso 1 1 d .
H15 H 0.546(3) 0.7389(10) 0.0648(11) 0.015(3) Uiso 1 1 d .
H16A H 0.877(3) 0.6864(10) -0.0225(12) 0.021(4) Uiso 1 1 d .
H16B H 1.066(4) 0.7486(13) 0.0454(15) 0.042(5) Uiso 1 1 d .
H16C H 0.839(3) 0.7860(11) -0.0394(13) 0.029(4) Uiso 1 1 d .
H17A H 0.756(3) 0.6098(13) 0.1274(14) 0.038(5) Uiso 1 1 d .
H17B H 0.657(3) 0.6600(12) 0.2177(14) 0.033(4) Uiso 1 1 d .
H17C H 0.964(4) 0.6646(14) 0.2021(16) 0.047(5) Uiso 1 1 d .
H19 H 0.999(3) 0.8827(11) 0.6396(12) 0.024(4) Uiso 1 1 d .
H20 H 1.046(3) 1.0244(11) 0.7062(14) 0.031(4) Uiso 1 1 d .
H21 H 0.699(3) 1.1217(11) 0.6538(12) 0.022(4) Uiso 1 1 d .
H22 H 0.314(3) 1.0802(10) 0.5438(11) 0.021(4) Uiso 1 1 d .
H23 H 0.283(3) 0.9383(9) 0.4812(11) 0.017(3) Uiso 1 1 d .

loop_
_atom_site_aniso_label
_atom_site_aniso_U_11
_atom_site_aniso_U_22
_atom_site_aniso_U_33
_atom_site_aniso_U_23
_atom_site_aniso_U_13
_atom_site_aniso_U_12
O1 0.0128(3) 0.0199(4) 0.0111(3) 0.0016(3) 0.0025(3) -0.0006(3)
O2 0.0140(4) 0.0280(4) 0.0141(3) 0.0023(3) 0.0017(3) -0.0014(3)
N1 0.0119(4) 0.0203(4) 0.0117(4) 0.0002(3) 0.0008(3) -0.0007(4)
C1 0.0242(6) 0.0347(7) 0.0145(5) 0.0043(5) 0.0018(4) 0.0048(5)
C2 0.0139(5) 0.0199(5) 0.0181(5) -0.0006(4) -0.0010(4) 0.0017(4)
C3 0.0120(5) 0.0139(5) 0.0171(5) -0.0007(4) 0.0019(4) -0.0002(4)
C4 0.0116(5) 0.0138(5) 0.0112(4) 0.0005(4) 0.0013(4) 0.0005(4)
C5 0.0116(5) 0.0157(5) 0.0109(4) 0.0004(4) 0.0024(3) 0.0002(4)
C6 0.0170(5) 0.0121(5) 0.0124(4) -0.0007(4) 0.0029(4) -0.0005(4)
C7 0.0146(5) 0.0170(5) 0.0112(5) 0.0008(4) 0.0017(4) 0.0000(4)
C8 0.0192(5) 0.0188(5) 0.0151(5) 0.0021(4) 0.0049(4) -0.0013(4)
C9 0.0133(5) 0.0147(5) 0.0126(5) -0.0013(4) 0.0025(4) 0.0001(4)
C10 0.0191(6) 0.0145(5) 0.0169(5) -0.0004(4) -0.0024(4) 0.0011(4)
C11 0.0202(6) 0.0163(5) 0.0248(6) -0.0044(5) -0.0001(4) 0.0026(4)
C12 0.0196(5) 0.0160(5) 0.0180(5) -0.0030(4) 0.0032(4) -0.0015(4)
C13 0.0216(6) 0.0191(5) 0.0157(5) -0.0021(4) -0.0015(4) -0.0031(4)
C14 0.0169(5) 0.0164(5) 0.0171(5) -0.0012(4) -0.0026(4) 0.0007(4)
C15 0.0135(5) 0.0154(5) 0.0141(5) 0.0013(4) 0.0014(4) -0.0001(4)
C16 0.0212(6) 0.0179(5) 0.0229(6) -0.0047(5) 0.0094(5) -0.0012(5)
C17 0.0417(8) 0.0151(5) 0.0207(6) 0.0022(5) 0.0037(5) 0.0002(5)
C18 0.0171(5) 0.0169(5) 0.0114(4) 0.0001(4) 0.0046(4) -0.0020(4)
C19 0.0170(5) 0.0216(6) 0.0189(5) -0.0020(4) 0.0010(4) 0.0016(4)
C20 0.0203(6) 0.0257(6) 0.0228(6) -0.0058(5) 0.0002(5) -0.0028(5)
C21 0.0272(6) 0.0163(5) 0.0216(6) -0.0014(4) 0.0050(5) -0.0019(5)
C22 0.0233(6) 0.0182(5) 0.0202(6) 0.0042(4) 0.0015(4) 0.0033(5)
C23 0.0185(5) 0.0211(5) 0.0167(5) 0.0015(4) 0.0001(4) -0.0003(4)

loop_
_atom_type_symbol
_atom_type_description
_atom_type_scat_dispersion_real
_atom_type_scat_dispersion_imag
_atom_type_scat_source
C C 0.0033 0.0016 'International Tables Vol C Tables 4.2.6.8 and 6.1.1.4'
H H 0.0000 0.0000 'International Tables Vol C Tables 4.2.6.8 and 6.1.1.4'
N N 0.0061 0.0033 'International Tables Vol C Tables 4.2.6.8 and 6.1.1.4'
O O 0.0106 0.0060 'International Tables Vol C Tables 4.2.6.8 and 6.1.1.4'

loop_
_geom_angle_atom_site_label_1
_geom_angle_atom_site_label_2
_geom_angle_atom_site_label_3
_geom_angle
C6 O1 C5 117.30(8)
C6 N1 C7 119.84(9)
C3 C2 C1 127.68(10)
C2 C3 C4 128.03(10)
C3 C4 C5 110.10(8)
C3 C4 C9 111.64(8)
C5 C4 C9 112.26(8)
O1 C5 C15 107.44(8)
O1 C5 C4 107.39(8)
C15 C5 C4 115.62(8)
O2 C6 N1 124.60(10)
O2 C6 O1 124.63(9)
N1 C6 O1 110.77(9)
N1 C7 C18 111.75(8)
N1 C7 C8 109.74(9)
C18 C7 C8 111.07(9)
C14 C9 C10 108.74(9)
C14 C9 C4 112.86(8)
C10 C9 C4 111.33(9)
C11 C10 C9 111.93(9)
C12 C11 C10 111.85(9)
C13 C12 C11 111.17(10)
C12 C13 C14 111.36(9)
C13 C14 C9 111.85(9)
C17 C15 C16 109.39(10)
C17 C15 C5 111.00(9)
C16 C15 C5 110.95(9)
C19 C18 C23 118.99(10)
C19 C18 C7 120.22(10)
C23 C18 C7 120.75(10)
C18 C19 C20 120.49(11)
C21 C20 C19 120.24(12)
C20 C21 C22 119.53(11)
C23 C22 C21 120.04(11)
C22 C23 C18 120.70(11)

loop_
_geom_bond_atom_site_label_1
_geom_bond_atom_site_label_2
_geom_bond_distance
O1 C6 1.3554(13)
O1 C5 1.4645(12)
O2 C6 1.2201(13)
N1 C6 1.3505(13)
N1 C7 1.4661(13)
C1 C2 1.4983(16)
C2 C3 1.3319(15)
C3 C4 1.5142(14)
C4 C5 1.5440(14)
C4 C9 1.5505(14)
C5 C15 1.5284(15)
C7 C18 1.5225(15)
C7 C8 1.5273(14)
C9 C14 1.5339(15)
C9 C10 1.5345(15)
C10 C11 1.5343(16)
C11 C12 1.5267(16)
C12 C13 1.5237(16)
C13 C14 1.5318(16)
C15 C17 1.5253(16)
C15 C16 1.5270(15)
C18 C19 1.3917(15)
C18 C23 1.3920(16)
C19 C20 1.3929(17)
C20 C21 1.3868(18)
C21 C22 1.3946(18)
C22 C23 1.3887(17)

loop_
_geom_torsion_atom_site_label_1
_geom_torsion_atom_site_label_2
_geom_torsion_atom_site_label_3
_geom_torsion_atom_site_label_4
_geom_torsion
C1 C2 C3 C4 -1.62(19)
C2 C3 C4 C5 -119.92(12)
C2 C3 C4 C9 114.69(12)
C6 O1 C5 C15 109.91(10)
C6 O1 C5 C4 -125.11(9)
C3 C4 C5 O1 -68.43(10)
C9 C4 C5 O1 56.61(10)
C3 C4 C5 C15 51.47(11)
C9 C4 C5 C15 176.51(8)
C7 N1 C6 O2 11.90(16)
C7 N1 C6 O1 -168.93(9)
C5 O1 C6 O2 5.54(15)
C5 O1 C6 N1 -173.63(9)
C6 N1 C7 C18 79.78(12)
C6 N1 C7 C8 -156.55(10)
C3 C4 C9 C14 -177.30(9)
C5 C4 C9 C14 58.51(11)
C3 C4 C9 C10 -54.68(11)
C5 C4 C9 C10 -178.87(9)
C14 C9 C10 C11 -56.38(12)
C4 C9 C10 C11 178.66(9)
C9 C10 C11 C12 55.50(13)
C10 C11 C12 C13 -53.39(14)
C11 C12 C13 C14 54.03(13)
C12 C13 C14 C9 -57.07(13)
C10 C9 C14 C13 57.28(12)
C4 C9 C14 C13 -178.67(9)
O1 C5 C15 C17 -57.79(11)
C4 C5 C15 C17 -177.66(10)
O1 C5 C15 C16 -179.64(9)
C4 C5 C15 C16 60.49(12)
N1 C7 C18 C19 -129.94(10)
C8 C7 C18 C19 107.15(11)
N1 C7 C18 C23 52.42(13)
C8 C7 C18 C23 -70.49(12)
C23 C18 C19 C20 -0.85(16)
C7 C18 C19 C20 -178.53(10)
C18 C19 C20 C21 0.37(18)
C19 C20 C21 C22 0.35(19)
C20 C21 C22 C23 -0.57(18)
C21 C22 C23 C18 0.08(18)
C19 C18 C23 C22 0.63(16)
C7 C18 C23 C22 178.30(10)
